data_2230088
loop_
_publ_author_name
'Zhu, Chao-Ying'

_publ_section_title
;
 Poly[\m~2~-chlorido-dichlorido[\m~2~-4'-(4-pyridyl)-2,2':6',2''-terpyridine]copper(I)copper(II)]
;
_journal_coeditor_code NG5143
_journal_issue 5
_journal_name_full 'Acta Crystallographica Section E'
_journal_page_first m639
_journal_paper_doi 10.1107/S1600536811014759
_journal_volume 67
_journal_year 2011
_chemical_formula_iupac '[Cu2 Cl3 (C20 H14 N4)]'
_chemical_formula_moiety 'C20 H14 Cl3 Cu2 N4'
_chemical_formula_sum 'C20 H14 Cl3 Cu2 N4'
_chemical_formula_weight 543.78
_chemical_name_systematic
;
Poly[\m~2~-chlorido-dichlorido[\m~2~-4'-(4-pyridyl)-2,2':6',2''-
terpyridine]copper(I)copper(II)]
;
_space_group_IT_number 2
_symmetry_cell_setting triclinic
_symmetry_space_group_name_Hall '-P 1'
_symmetry_space_group_name_H-M 'P -1'
_atom_sites_solution_hydrogens geom
_atom_sites_solution_primary direct
_atom_sites_solution_secondary difmap
_audit_creation_method SHELXL97
_cell_angle_alpha 79.512(2)
_cell_angle_beta 85.036(2)
_cell_angle_gamma 88.202(2)
_cell_formula_units_Z 2
_cell_length_a 8.1389(8)
_cell_length_b 9.8161(10)
_cell_length_c 12.4823(13)
_cell_measurement_reflns_used 1056
_cell_measurement_temperature 294(2)
_cell_measurement_theta_max 26.00
_cell_measurement_theta_min 2.442
_cell_volume 976.78(17)
_computing_cell_refinement 'SAINT (Bruker, 1998)'
_computing_data_collection 'SMART (Bruker, 1998)'
_computing_data_reduction 'SAINT (Bruker, 1998)'
_computing_molecular_graphics 'SHELXTL (Sheldrick, 2008)'
_computing_publication_material 'SHELXTL (Sheldrick, 2008)'
_computing_structure_refinement 'SHELXL97 (Sheldrick, 2008)'
_computing_structure_solution 'SHELXS97 (Sheldrick, 2008)'
_diffrn_ambient_temperature 294(2)
_diffrn_measured_fraction_theta_full 0.988
_diffrn_measured_fraction_theta_max 0.988
_diffrn_measurement_device_type 'Bruker SMART'
_diffrn_measurement_method '\f and \w'
_diffrn_radiation_monochromator graphite
_diffrn_radiation_source 'fine-focus sealed tube'
_diffrn_radiation_type MoK\a
_diffrn_radiation_wavelength 0.71073
_diffrn_reflns_av_R_equivalents 0.0144
_diffrn_reflns_av_sigmaI/netI 0.0227
_diffrn_reflns_limit_h_max 9
_diffrn_reflns_limit_h_min -10
_diffrn_reflns_limit_k_max 12
_diffrn_reflns_limit_k_min -12
_diffrn_reflns_limit_l_max 15
_diffrn_reflns_limit_l_min -15
_diffrn_reflns_number 7840
_diffrn_reflns_theta_full 26.00
_diffrn_reflns_theta_max 26.00
_diffrn_reflns_theta_min 2.11
_exptl_absorpt_coefficient_mu 2.603
_exptl_absorpt_correction_T_max 0.771
_exptl_absorpt_correction_T_min 0.694
_exptl_absorpt_correction_type multi-scan
_exptl_absorpt_process_details '(SADABS; Sheldrick, 1996)'
_exptl_crystal_colour black
_exptl_crystal_density_diffrn 1.849
_exptl_crystal_density_method 'not measured'
_exptl_crystal_description block
_exptl_crystal_F_000 542
_exptl_crystal_size_max 0.15
_exptl_crystal_size_mid 0.12
_exptl_crystal_size_min 0.10
_refine_diff_density_max 0.404
_refine_diff_density_min -0.339
_refine_ls_extinction_method none
_refine_ls_goodness_of_fit_ref 1.058
_refine_ls_hydrogen_treatment constr
_refine_ls_matrix_type full
_refine_ls_number_parameters 262
_refine_ls_number_reflns 3778
_refine_ls_number_restraints 0
_refine_ls_restrained_S_all 1.058
_refine_ls_R_factor_all 0.0301
_refine_ls_R_factor_gt 0.0268
_refine_ls_shift/su_max 0.002
_refine_ls_shift/su_mean 0.000
_refine_ls_structure_factor_coef Fsqd
_refine_ls_weighting_details 'calc w = 1/[\s^2^(Fo^2^)+(0.0383P)^2^+0.3983P] where P=(Fo^2^+2Fc^2^)/3'
_refine_ls_weighting_scheme calc
_refine_ls_wR_factor_gt 0.0705
_refine_ls_wR_factor_ref 0.0720
_reflns_number_gt 3391
_reflns_number_total 3778
_reflns_threshold_expression I>2\s(I)
_cod_data_source_file ng5143.cif
_cod_data_source_block I
_cod_database_code 2230088
_cod_database_fobs_code 2230088

loop_
_symmetry_equiv_pos_as_xyz
'x, y, z'
'-x, -y, -z'

loop_
_atom_site_type_symbol
_atom_site_label
_atom_site_fract_x
_atom_site_fract_y
_atom_site_fract_z
_atom_site_U_iso_or_equiv
_atom_site_adp_type
_atom_site_calc_flag
_atom_site_refinement_flags
_atom_site_occupancy
_atom_site_symmetry_multiplicity
_atom_site_disorder_assembly
_atom_site_disorder_group
Cu Cu1 1.55686(3) 0.36696(3) -0.35707(2) 0.02849(9) Uani d . 1 1 . .
Cu Cu2 1.49349(3) 0.14312(3) -0.05428(3) 0.04087(10) Uani d . 1 1 . .
Cl Cl1 1.36557(7) -0.05058(6) -0.10452(5) 0.03600(14) Uani d . 1 1 . .
Cl Cl3 1.68201(7) 0.25884(6) -0.18347(5) 0.03968(15) Uani d . 1 1 . .
Cl Cl2 1.73952(7) 0.30031(7) -0.48213(5) 0.04485(16) Uani d . 1 1 . .
C C16 0.4539(2) 0.3584(2) 0.30399(17) 0.0271(4) Uani d . 1 1 . .
N N2 0.6324(2) 0.54582(18) 0.28869(14) 0.0266(4) Uani d . 1 1 . .
N N4 1.2937(2) 0.24557(19) 0.00438(16) 0.0332(4) Uani d . 1 1 . .
N N3 0.3521(2) 0.43980(19) 0.35802(14) 0.0299(4) Uani d . 1 1 . .
N N1 0.6210(2) 0.77686(18) 0.35354(14) 0.0288(4) Uani d . 1 1 . .
C C11 1.3087(3) 0.3651(2) 0.03817(19) 0.0333(5) Uani d . 1 1 . .
H H11 1.4103 0.4084 0.0239 0.040 Uiso calc R 1 1 . .
C C15 0.6150(2) 0.4212(2) 0.26284(17) 0.0265(4) Uani d . 1 1 . .
C C14 0.7417(2) 0.3610(2) 0.20518(17) 0.0282(4) Uani d . 1 1 . .
H H14 0.7274 0.2755 0.1854 0.034 Uiso calc R 1 1 . .
C C9 1.0297(2) 0.3681(2) 0.11560(17) 0.0273(4) Uani d . 1 1 . .
C C8 0.8918(2) 0.4302(2) 0.17696(17) 0.0260(4) Uani d . 1 1 . .
C C6 0.7742(2) 0.6135(2) 0.26509(17) 0.0270(4) Uani d . 1 1 . .
C C7 0.9077(2) 0.5576(2) 0.20962(17) 0.0286(4) Uani d . 1 1 . .
H H7 1.0068 0.6047 0.1944 0.034 Uiso calc R 1 1 . .
C C10 1.1832(3) 0.4291(2) 0.09312(19) 0.0324(5) Uani d . 1 1 . .
H H10 1.2014 0.5126 0.1150 0.039 Uiso calc R 1 1 . .
C C1 0.6025(3) 0.8956(2) 0.39099(19) 0.0355(5) Uani d . 1 1 . .
H H1 0.5002 0.9170 0.4237 0.043 Uiso calc R 1 1 . .
C C3 0.8787(3) 0.9570(3) 0.3336(2) 0.0464(6) Uani d . 1 1 . .
H H3 0.9655 1.0182 0.3272 0.056 Uiso calc R 1 1 . .
C C18 0.2576(3) 0.1787(3) 0.3369(2) 0.0415(6) Uani d . 1 1 . .
H H18 0.2260 0.0904 0.3308 0.050 Uiso calc R 1 1 . .
C C4 0.9006(3) 0.8347(2) 0.2933(2) 0.0404(6) Uani d . 1 1 . .
H H4 1.0018 0.8122 0.2598 0.049 Uiso calc R 1 1 . .
C C5 0.7688(3) 0.7472(2) 0.30392(17) 0.0286(4) Uani d . 1 1 . .
C C17 0.4102(3) 0.2284(2) 0.29147(19) 0.0335(5) Uani d . 1 1 . .
H H17 0.4816 0.1749 0.2532 0.040 Uiso calc R 1 1 . .
C C2 0.7283(3) 0.9875(3) 0.3832(2) 0.0411(6) Uani d . 1 1 . .
H H2 0.7120 1.0691 0.4109 0.049 Uiso calc R 1 1 . .
C C13 1.0125(3) 0.2455(3) 0.0776(2) 0.0465(7) Uani d . 1 1 . .
H H13 0.9113 0.2014 0.0886 0.056 Uiso calc R 1 1 . .
C C20 0.2040(3) 0.3911(3) 0.40001(19) 0.0368(5) Uani d . 1 1 . .
H H20 0.1330 0.4468 0.4364 0.044 Uiso calc R 1 1 . .
C C19 0.1529(3) 0.2610(3) 0.3913(2) 0.0420(6) Uani d . 1 1 . .
H H19 0.0496 0.2296 0.4216 0.050 Uiso calc R 1 1 . .
C C12 1.1452(3) 0.1887(3) 0.0232(2) 0.0480(7) Uani d . 1 1 . .
H H12 1.1300 0.1065 -0.0014 0.058 Uiso calc R 1 1 . .

loop_
_atom_site_aniso_label
_atom_site_aniso_U_11
_atom_site_aniso_U_22
_atom_site_aniso_U_33
_atom_site_aniso_U_12
_atom_site_aniso_U_13
_atom_site_aniso_U_23
Cu1 0.02035(14) 0.03193(16) 0.03487(16) 0.00211(10) 0.00583(10) -0.01466(11)
Cu2 0.02869(16) 0.04265(18) 0.0509(2) 0.00035(12) 0.01106(13) -0.01440(14)
Cl1 0.0362(3) 0.0355(3) 0.0399(3) -0.0021(2) -0.0025(2) -0.0165(2)
Cl3 0.0261(3) 0.0494(3) 0.0401(3) -0.0083(2) 0.0011(2) 0.0003(3)
Cl2 0.0350(3) 0.0568(4) 0.0461(3) 0.0020(3) 0.0134(2) -0.0265(3)
C16 0.0199(10) 0.0300(11) 0.0308(11) 0.0016(8) 0.0031(8) -0.0069(9)
N2 0.0191(8) 0.0270(9) 0.0340(9) 0.0018(7) 0.0035(7) -0.0092(7)
N4 0.0229(9) 0.0345(10) 0.0428(11) 0.0016(7) 0.0081(8) -0.0140(8)
N3 0.0234(9) 0.0323(10) 0.0334(10) 0.0012(7) 0.0061(7) -0.0085(8)
N1 0.0244(9) 0.0311(9) 0.0335(9) 0.0033(7) -0.0003(7) -0.0143(8)
C11 0.0208(10) 0.0339(12) 0.0455(13) -0.0020(9) 0.0067(9) -0.0120(10)
C15 0.0211(10) 0.0263(10) 0.0319(11) 0.0001(8) 0.0028(8) -0.0073(8)
C14 0.0228(10) 0.0270(10) 0.0359(11) -0.0002(8) 0.0051(8) -0.0121(9)
C9 0.0217(10) 0.0289(11) 0.0315(11) 0.0030(8) 0.0033(8) -0.0092(9)
C8 0.0211(10) 0.0285(11) 0.0291(10) 0.0023(8) 0.0016(8) -0.0094(8)
C6 0.0203(10) 0.0284(11) 0.0331(11) 0.0024(8) 0.0015(8) -0.0099(9)
C7 0.0199(10) 0.0309(11) 0.0365(12) -0.0011(8) 0.0035(8) -0.0125(9)
C10 0.0235(11) 0.0306(11) 0.0452(13) -0.0013(9) 0.0034(9) -0.0149(10)
C1 0.0316(12) 0.0363(12) 0.0416(13) 0.0062(10) 0.0012(10) -0.0184(10)
C3 0.0365(13) 0.0401(14) 0.0682(18) -0.0090(11) -0.0012(12) -0.0244(13)
C18 0.0294(12) 0.0366(13) 0.0583(16) -0.0068(10) 0.0024(11) -0.0096(11)
C4 0.0261(11) 0.0393(13) 0.0595(15) -0.0017(10) 0.0031(10) -0.0213(12)
C5 0.0238(10) 0.0294(11) 0.0342(11) 0.0038(8) -0.0005(8) -0.0117(9)
C17 0.0232(11) 0.0334(12) 0.0444(13) -0.0002(9) 0.0043(9) -0.0115(10)
C2 0.0433(14) 0.0348(13) 0.0504(14) 0.0015(10) -0.0019(11) -0.0231(11)
C13 0.0246(11) 0.0452(14) 0.0749(18) -0.0108(10) 0.0186(11) -0.0334(13)
C20 0.0240(11) 0.0434(13) 0.0411(13) 0.0019(10) 0.0092(9) -0.0087(10)
C19 0.0225(11) 0.0462(14) 0.0538(15) -0.0075(10) 0.0082(10) -0.0044(12)
C12 0.0326(13) 0.0413(14) 0.0762(19) -0.0075(11) 0.0179(12) -0.0361(13)

loop_
_atom_type_symbol
_atom_type_description
_atom_type_scat_dispersion_real
_atom_type_scat_dispersion_imag
_atom_type_scat_source
C C 0.0033 0.0016 'International Tables Vol C Tables 4.2.6.8 and 6.1.1.4'
H H 0.0000 0.0000 'International Tables Vol C Tables 4.2.6.8 and 6.1.1.4'
N N 0.0061 0.0033 'International Tables Vol C Tables 4.2.6.8 and 6.1.1.4'
Cl Cl 0.1484 0.1585 'International Tables Vol C Tables 4.2.6.8 and 6.1.1.4'
Cu Cu 0.3201 1.2651 'International Tables Vol C Tables 4.2.6.8 and 6.1.1.4'

loop_
_geom_angle_atom_site_label_1
_geom_angle_atom_site_label_2
_geom_angle_atom_site_label_3
_geom_angle_site_symmetry_1
_geom_angle_site_symmetry_3
_geom_angle
_geom_angle_publ_flag
N2 Cu1 N1 2_765 2_765 78.97(7) ?
N2 Cu1 N3 2_765 2_765 79.19(7) ?
N1 Cu1 N3 2_765 2_765 156.19(7) ?
N2 Cu1 Cl2 2_765 . 162.20(6) ?
N1 Cu1 Cl2 2_765 . 99.27(5) ?
N3 Cu1 Cl2 2_765 . 98.61(5) ?
N2 Cu1 Cl3 2_765 . 96.91(5) ?
N1 Cu1 Cl3 2_765 . 97.93(5) ?
N3 Cu1 Cl3 2_765 . 93.99(5) ?
Cl2 Cu1 Cl3 . . 100.87(2) ?
N4 Cu2 Cl3 . . 120.37(6) ?
N4 Cu2 Cl1 . 2_855 104.34(6) ?
Cl3 Cu2 Cl1 . 2_855 107.93(2) ?
N4 Cu2 Cl1 . . 101.32(6) ?
Cl3 Cu2 Cl1 . . 115.66(2) ?
Cl1 Cu2 Cl1 2_855 . 105.86(2) ?
N4 Cu2 Cu2 . 2_855 111.61(6) ?
Cl3 Cu2 Cu2 . 2_855 127.92(2) ?
Cl1 Cu2 Cu2 2_855 2_855 52.998(16) ?
Cl1 Cu2 Cu2 . 2_855 52.861(18) ?
Cu2 Cl1 Cu2 2_855 . 74.14(2) ?
Cu2 Cl3 Cu1 . . 112.90(2) ?
N3 C16 C17 . . 122.26(19) ?
N3 C16 C15 . . 113.85(18) ?
C17 C16 C15 . . 123.88(18) ?
C6 N2 C15 . . 121.47(17) ?
C6 N2 Cu1 . 2_765 119.54(14) ?
C15 N2 Cu1 . 2_765 118.95(14) ?
C11 N4 C12 . . 116.29(19) ?
C11 N4 Cu2 . . 121.51(15) ?
C12 N4 Cu2 . . 121.71(15) ?
C20 N3 C16 . . 118.36(19) ?
C20 N3 Cu1 . 2_765 127.42(15) ?
C16 N3 Cu1 . 2_765 114.11(14) ?
C1 N1 C5 . . 118.65(19) ?
C1 N1 Cu1 . 2_765 126.56(15) ?
C5 N1 Cu1 . 2_765 114.75(14) ?
N4 C11 C10 . . 124.2(2) ?
N4 C11 H11 . . 117.9 ?
C10 C11 H11 . . 117.9 ?
N2 C15 C14 . . 120.84(19) ?
N2 C15 C16 . . 113.24(17) ?
C14 C15 C16 . . 125.90(19) ?
C15 C14 C8 . . 119.30(19) ?
C15 C14 H14 . . 120.4 ?
C8 C14 H14 . . 120.4 ?
C10 C9 C13 . . 116.26(19) ?
C10 C9 C8 . . 121.92(19) ?
C13 C9 C8 . . 121.8(2) ?
C7 C8 C14 . . 118.17(18) ?
C7 C8 C9 . . 121.33(19) ?
C14 C8 C9 . . 120.49(19) ?
N2 C6 C7 . . 120.70(19) ?
N2 C6 C5 . . 112.78(17) ?
C7 C6 C5 . . 126.51(19) ?
C6 C7 C8 . . 119.42(19) ?
C6 C7 H7 . . 120.3 ?
C8 C7 H7 . . 120.3 ?
C11 C10 C9 . . 119.6(2) ?
C11 C10 H10 . . 120.2 ?
C9 C10 H10 . . 120.2 ?
N1 C1 C2 . . 122.6(2) ?
N1 C1 H1 . . 118.7 ?
C2 C1 H1 . . 118.7 ?
C2 C3 C4 . . 119.6(2) ?
C2 C3 H3 . . 120.2 ?
C4 C3 H3 . . 120.2 ?
C19 C18 C17 . . 119.5(2) ?
C19 C18 H18 . . 120.2 ?
C17 C18 H18 . . 120.2 ?
C5 C4 C3 . . 118.4(2) ?
C5 C4 H4 . . 120.8 ?
C3 C4 H4 . . 120.8 ?
N1 C5 C4 . . 121.9(2) ?
N1 C5 C6 . . 113.76(18) ?
C4 C5 C6 . . 124.37(19) ?
C16 C17 C18 . . 118.6(2) ?
C16 C17 H17 . . 120.7 ?
C18 C17 H17 . . 120.7 ?
C1 C2 C3 . . 118.8(2) ?
C1 C2 H2 . . 120.6 ?
C3 C2 H2 . . 120.6 ?
C12 C13 C9 . . 120.2(2) ?
C12 C13 H13 . . 119.9 ?
C9 C13 H13 . . 119.9 ?
N3 C20 C19 . . 122.4(2) ?
N3 C20 H20 . . 118.8 ?
C19 C20 H20 . . 118.8 ?
C18 C19 C20 . . 118.9(2) ?
C18 C19 H19 . . 120.6 ?
C20 C19 H19 . . 120.6 ?
N4 C12 C13 . . 123.4(2) ?
N4 C12 H12 . . 118.3 ?
C13 C12 H12 . . 118.3 ?

loop_
_geom_bond_atom_site_label_1
_geom_bond_atom_site_label_2
_geom_bond_site_symmetry_2
_geom_bond_distance
_geom_bond_publ_flag
Cu1 N2 2_765 1.9466(16) ?
Cu1 N1 2_765 2.0455(18) ?
Cu1 N3 2_765 2.0557(18) ?
Cu1 Cl2 . 2.2325(6) ?
Cu1 Cl3 . 2.5172(6) ?
Cu2 N4 . 2.0374(18) ?
Cu2 Cl3 . 2.2933(6) ?
Cu2 Cl1 2_855 2.3964(7) ?
Cu2 Cl1 . 2.4007(6) ?
Cu2 Cu2 2_855 2.8917(7) ?
Cl1 Cu2 2_855 2.3964(7) ?
C16 N3 . 1.355(3) ?
C16 C17 . 1.375(3) ?
C16 C15 . 1.477(3) ?
N2 C6 . 1.333(3) ?
N2 C15 . 1.335(3) ?
N2 Cu1 2_765 1.9466(16) ?
N4 C11 . 1.330(3) ?
N4 C12 . 1.332(3) ?
N3 C20 . 1.339(3) ?
N3 Cu1 2_765 2.0557(18) ?
N1 C1 . 1.332(3) ?
N1 C5 . 1.353(3) ?
N1 Cu1 2_765 2.0455(18) ?
C11 C10 . 1.380(3) ?
C11 H11 . 0.9300 ?
C15 C14 . 1.385(3) ?
C14 C8 . 1.403(3) ?
C14 H14 . 0.9300 ?
C9 C10 . 1.387(3) ?
C9 C13 . 1.387(3) ?
C9 C8 . 1.483(3) ?
C8 C7 . 1.397(3) ?
C6 C7 . 1.390(3) ?
C6 C5 . 1.478(3) ?
C7 H7 . 0.9300 ?
C10 H10 . 0.9300 ?
C1 C2 . 1.371(3) ?
C1 H1 . 0.9300 ?
C3 C2 . 1.373(3) ?
C3 C4 . 1.385(3) ?
C3 H3 . 0.9300 ?
C18 C19 . 1.377(3) ?
C18 C17 . 1.385(3) ?
C18 H18 . 0.9300 ?
C4 C5 . 1.377(3) ?
C4 H4 . 0.9300 ?
C17 H17 . 0.9300 ?
C2 H2 . 0.9300 ?
C13 C12 . 1.382(3) ?
C13 H13 . 0.9300 ?
C20 C19 . 1.381(3) ?
C20 H20 . 0.9300 ?
C19 H19 . 0.9300 ?
C12 H12 . 0.9300 ?
